data_4109250
loop_
_publ_author_name
'Theodore Lazarides'
'Timothy L. Easun'
'Claire Veyne-Marti'
'Wassim Z. Alsindi'
'Michael W. George'
'Nina Deppermann'
'Christopher A. Hunter'
'Harry Adams'
'Michael D. Ward'

_publ_contact_author
; 
        Prof. Mike Ward
        Department of Chemistry
        University of Sheffield
        SHEFFIELD
        S3 7HF
;
_publ_contact_author_email m.d.ward@sheffield.ac.uk
_publ_contact_author_fax '0114 2229346'
_publ_section_title
;
 Structural and Photophysical Properties of Adducts of [Ru(bipy)(CN)4]2-
 with Different Metal Cations: Metallochromism and Its Use in Switching
 Photoinduced Energy Transfer
;
_journal_name_full 'Journal of the American Chemical Society'
_journal_page_first 4014
_journal_page_last 4027
_journal_paper_doi 10.1021/ja068436n
_journal_volume 129
_journal_year 2007
_chemical_formula_sum 'C14 H20 Ba N6 O6 Ru'
_chemical_formula_weight 606.77
_chemical_name_systematic
; 
 ? 
;
_space_group_IT_number 2
_symmetry_cell_setting triclinic
_symmetry_space_group_name_Hall '-P 1'
_symmetry_space_group_name_H-M 'P -1'
_atom_sites_solution_hydrogens geom
_atom_sites_solution_primary direct
_atom_sites_solution_secondary difmap
_audit_creation_method SHELXL-97
_cell_angle_alpha 85.509(7)
_cell_angle_beta 77.865(6)
_cell_angle_gamma 83.595(6)
_cell_formula_units_Z 2
_cell_length_a 6.8534(11)
_cell_length_b 10.6185(17)
_cell_length_c 14.069(2)
_cell_measurement_temperature 103(2)
_cell_volume 993.1(3)
_computing_structure_refinement 'SHELXL-97 (Sheldrick, 1997)'
_computing_structure_solution 'SHELXS-97 (Sheldrick, 1990)'
_diffrn_ambient_temperature 103(2)
_diffrn_measured_fraction_theta_full 0.981
_diffrn_measured_fraction_theta_max 0.981
_diffrn_measurement_device_type 'Bruker APEX-2'
_diffrn_measurement_method 'phi and omega scans'
_diffrn_radiation_monochromator graphite
_diffrn_radiation_source 'fine-focus sealed tube'
_diffrn_radiation_type MoK\a
_diffrn_radiation_wavelength 0.71073
_diffrn_reflns_av_R_equivalents 0.0233
_diffrn_reflns_av_sigmaI/netI 0.0230
_diffrn_reflns_limit_h_max 8
_diffrn_reflns_limit_h_min -8
_diffrn_reflns_limit_k_max 13
_diffrn_reflns_limit_k_min -13
_diffrn_reflns_limit_l_max 16
_diffrn_reflns_limit_l_min -18
_diffrn_reflns_number 11994
_diffrn_reflns_theta_full 27.77
_diffrn_reflns_theta_max 27.77
_diffrn_reflns_theta_min 1.48
_exptl_absorpt_coefficient_mu 2.774
_exptl_absorpt_correction_T_max 0.5438
_exptl_absorpt_correction_T_min 0.5105
_exptl_absorpt_correction_type multi-scan
_exptl_absorpt_process_details sadabs
_exptl_crystal_colour orange
_exptl_crystal_density_diffrn 2.029
_exptl_crystal_description block
_exptl_crystal_F_000 588
_exptl_crystal_size_max 0.28
_exptl_crystal_size_mid 0.28
_exptl_crystal_size_min 0.25
_refine_diff_density_max 0.426
_refine_diff_density_min -0.879
_refine_diff_density_rms 0.113
_refine_ls_extinction_method none
_refine_ls_goodness_of_fit_ref 1.153
_refine_ls_hydrogen_treatment mixed
_refine_ls_matrix_type full
_refine_ls_number_parameters 257
_refine_ls_number_reflns 4593
_refine_ls_number_restraints 0
_refine_ls_restrained_S_all 1.153
_refine_ls_R_factor_all 0.0181
_refine_ls_R_factor_gt 0.0180
_refine_ls_shift/su_max 0.001
_refine_ls_shift/su_mean 0.000
_refine_ls_structure_factor_coef Fsqd
_refine_ls_weighting_details 'calc w=1/[\s^2^(Fo^2^)+(0.0128P)^2^+1.3394P] where P=(Fo^2^+2Fc^2^)/3'
_refine_ls_weighting_scheme calc
_refine_ls_wR_factor_gt 0.0464
_refine_ls_wR_factor_ref 0.0466
_reflns_number_gt 4553
_reflns_number_total 4593
_reflns_threshold_expression >2sigma(I)
_cod_data_source_file ja068436nsi20070122_062933_4.cif
_cod_data_source_block imw760
_cod_database_code 4109250

loop_
_symmetry_equiv_pos_as_xyz
'x, y, z'
'-x, -y, -z'

loop_
_atom_site_label
_atom_site_type_symbol
_atom_site_fract_x
_atom_site_fract_y
_atom_site_fract_z
_atom_site_U_iso_or_equiv
_atom_site_adp_type
_atom_site_occupancy
_atom_site_symmetry_multiplicity
_atom_site_calc_flag
_atom_site_refinement_flags
Ru1 Ru -0.31004(2) 0.249105(14) -0.270793(11) 0.00794(4) Uani 1 1 d .
Ba1 Ba 0.017156(16) 0.280739(10) 0.042305(8) 0.00950(4) Uani 1 1 d .
O1 O -0.1949(2) 0.40242(15) 0.20621(11) 0.0162(3) Uani 1 1 d .
H1WB H -0.1090 0.4347 0.2424 0.019 Uiso 1 1 d R
H1WA H -0.2687 0.4782 0.1857 0.019 Uiso 1 1 d R
O2 O -0.2667(2) -0.25569(15) -0.18537(12) 0.0159(3) Uani 1 1 d .
H2WB H -0.3310 -0.1833 -0.2159 0.019 Uiso 1 1 d R
O3 O 0.1614(2) 0.51137(14) 0.06649(11) 0.0132(3) Uani 1 1 d .
H3WA H 0.1566 0.5287 0.1329 0.016 Uiso 1 1 d R
H3WB H 0.2969 0.5156 0.0313 0.016 Uiso 1 1 d R
O4 O -0.4048(2) 0.32242(16) 0.04773(12) 0.0194(3) Uani 1 1 d .
H4WA H -0.5063 0.3047 0.1041 0.023 Uiso 1 1 d R
H4WB H -0.4333 0.2839 -0.0067 0.023 Uiso 1 1 d R
O5 O -0.1261(3) 0.08641(16) 0.16089(13) 0.0236(4) Uani 1 1 d .
H5WA H -0.0639 0.0022 0.1481 0.028 Uiso 1 1 d R
H5WB H -0.2601 0.0696 0.1919 0.028 Uiso 1 1 d R
O6 O 0.2987(3) 0.07664(17) 0.00013(13) 0.0239(4) Uani 1 1 d .
H6WA H 0.2545 -0.0052 0.0225 0.029 Uiso 1 1 d R
H6WB H 0.3776 0.0640 -0.0640 0.029 Uiso 1 1 d R
N1 N -0.4290(3) 0.29838(16) -0.39687(13) 0.0110(3) Uani 1 1 d .
N2 N -0.0781(3) 0.18224(16) -0.38216(12) 0.0098(3) Uani 1 1 d .
N3 N -0.4804(3) -0.01947(18) -0.23864(14) 0.0174(4) Uani 1 1 d .
N4 N -0.6737(3) 0.35315(19) -0.11527(14) 0.0186(4) Uani 1 1 d .
N5 N -0.1033(3) 0.15072(18) -0.09878(14) 0.0180(4) Uani 1 1 d .
N6 N -0.1205(3) 0.51135(18) -0.28613(14) 0.0165(4) Uani 1 1 d .
C1 C 0.0968(3) 0.1218(2) -0.36885(16) 0.0134(4) Uani 1 1 d .
H1 H 0.1206 0.1089 -0.3045 0.016 Uiso 1 1 calc R
C2 C 0.2430(3) 0.0778(2) -0.44439(17) 0.0172(4) Uani 1 1 d .
H2 H 0.3646 0.0336 -0.4325 0.021 Uiso 1 1 calc R
C3 C 0.2103(3) 0.0991(2) -0.53805(17) 0.0191(5) Uani 1 1 d .
H3 H 0.3099 0.0704 -0.5918 0.023 Uiso 1 1 calc R
C4 C 0.0321(3) 0.1622(2) -0.55264(16) 0.0172(4) Uani 1 1 d .
H4 H 0.0075 0.1779 -0.6167 0.021 Uiso 1 1 calc R
C5 C -0.1113(3) 0.20251(19) -0.47362(15) 0.0122(4) Uani 1 1 d .
C6 C -0.3078(3) 0.26735(19) -0.48149(15) 0.0125(4) Uani 1 1 d .
C7 C -0.3669(4) 0.2958(2) -0.56967(16) 0.0183(4) Uani 1 1 d .
H7 H -0.2796 0.2720 -0.6288 0.022 Uiso 1 1 calc R
C8 C -0.5532(4) 0.3590(2) -0.57092(18) 0.0216(5) Uani 1 1 d .
H8 H -0.5949 0.3810 -0.6308 0.026 Uiso 1 1 calc R
C9 C -0.6773(4) 0.3896(2) -0.48447(18) 0.0195(5) Uani 1 1 d .
H9 H -0.8072 0.4322 -0.4833 0.023 Uiso 1 1 calc R
C10 C -0.6103(3) 0.3575(2) -0.39924(17) 0.0146(4) Uani 1 1 d .
H10 H -0.6973 0.3784 -0.3394 0.017 Uiso 1 1 calc R
C11 C -0.4230(3) 0.07910(19) -0.25260(14) 0.0112(4) Uani 1 1 d .
C12 C -0.5405(3) 0.31580(19) -0.17403(15) 0.0119(4) Uani 1 1 d .
C13 C -0.1775(3) 0.19052(19) -0.16288(15) 0.0122(4) Uani 1 1 d .
C14 C -0.1895(3) 0.4170(2) -0.28309(14) 0.0114(4) Uani 1 1 d .
H2WA H -0.234(4) -0.303(3) -0.223(2) 0.019(8) Uiso 1 1 d .

loop_
_atom_site_aniso_label
_atom_site_aniso_U_11
_atom_site_aniso_U_22
_atom_site_aniso_U_33
_atom_site_aniso_U_23
_atom_site_aniso_U_13
_atom_site_aniso_U_12
Ru1 0.00929(8) 0.00727(8) 0.00693(8) -0.00031(6) -0.00142(6) 0.00011(5)
Ba1 0.01066(6) 0.00866(6) 0.00898(6) -0.00007(4) -0.00177(4) -0.00088(4)
O1 0.0176(7) 0.0150(7) 0.0159(7) -0.0030(6) -0.0028(6) -0.0004(6)
O2 0.0211(8) 0.0099(7) 0.0166(8) -0.0020(6) -0.0053(6) 0.0019(6)
O3 0.0147(7) 0.0141(7) 0.0107(7) -0.0002(6) -0.0022(5) -0.0021(6)
O4 0.0150(7) 0.0286(9) 0.0152(8) -0.0033(7) -0.0007(6) -0.0075(6)
O5 0.0193(8) 0.0137(8) 0.0323(10) 0.0060(7) 0.0038(7) -0.0004(6)
O6 0.0222(9) 0.0209(8) 0.0270(9) -0.0034(7) -0.0045(7) 0.0054(7)
N1 0.0126(8) 0.0084(8) 0.0127(8) 0.0014(6) -0.0044(6) -0.0022(6)
N2 0.0116(8) 0.0074(7) 0.0102(8) -0.0007(6) -0.0013(6) -0.0022(6)
N3 0.0198(9) 0.0144(9) 0.0176(9) 0.0006(7) -0.0025(7) -0.0030(7)
N4 0.0184(9) 0.0177(9) 0.0163(9) -0.0001(7) 0.0027(7) 0.0002(7)
N5 0.0252(10) 0.0138(9) 0.0166(9) -0.0017(7) -0.0091(8) 0.0011(7)
N6 0.0205(9) 0.0150(9) 0.0152(9) -0.0010(7) -0.0059(7) -0.0022(7)
C1 0.0127(9) 0.0124(9) 0.0145(10) -0.0017(8) -0.0015(8) -0.0004(7)
C2 0.0134(10) 0.0149(10) 0.0220(11) -0.0046(8) 0.0002(8) -0.0005(8)
C3 0.0182(11) 0.0183(11) 0.0182(11) -0.0069(9) 0.0065(8) -0.0054(9)
C4 0.0222(11) 0.0191(11) 0.0100(9) -0.0021(8) 0.0010(8) -0.0074(9)
C5 0.0161(10) 0.0101(9) 0.0104(9) -0.0002(7) -0.0012(7) -0.0050(7)
C6 0.0173(10) 0.0088(9) 0.0123(9) 0.0009(7) -0.0037(8) -0.0052(7)
C7 0.0261(12) 0.0172(10) 0.0132(10) 0.0023(8) -0.0064(9) -0.0071(9)
C8 0.0323(13) 0.0162(11) 0.0219(12) 0.0061(9) -0.0178(10) -0.0085(9)
C9 0.0208(11) 0.0131(10) 0.0287(12) 0.0028(9) -0.0153(9) -0.0027(8)
C10 0.0148(10) 0.0107(9) 0.0201(11) 0.0006(8) -0.0077(8) -0.0023(7)
C11 0.0114(9) 0.0126(9) 0.0087(9) -0.0004(7) -0.0010(7) 0.0008(7)
C12 0.0149(9) 0.0096(9) 0.0111(9) 0.0021(7) -0.0034(7) -0.0015(7)
C13 0.0150(9) 0.0095(9) 0.0119(9) -0.0032(7) -0.0016(7) -0.0002(7)
C14 0.0125(9) 0.0131(9) 0.0079(9) -0.0003(7) -0.0025(7) 0.0027(7)

loop_
_atom_type_symbol
_atom_type_description
_atom_type_scat_dispersion_real
_atom_type_scat_dispersion_imag
_atom_type_scat_source
C C 0.0033 0.0016 'International Tables Vol C Tables 4.2.6.8 and 6.1.1.4'
H H 0.0000 0.0000 'International Tables Vol C Tables 4.2.6.8 and 6.1.1.4'
N N 0.0061 0.0033 'International Tables Vol C Tables 4.2.6.8 and 6.1.1.4'
O O 0.0106 0.0060 'International Tables Vol C Tables 4.2.6.8 and 6.1.1.4'
Ru Ru -1.2594 0.8363 'International Tables Vol C Tables 4.2.6.8 and 6.1.1.4'
Ba Ba -0.3244 2.2819 'International Tables Vol C Tables 4.2.6.8 and 6.1.1.4'

loop_
_geom_angle_atom_site_label_1
_geom_angle_atom_site_label_2
_geom_angle_atom_site_label_3
_geom_angle
_geom_angle_site_symmetry_1
_geom_angle_site_symmetry_3
C13 Ru1 C12 87.81(8) . .
C13 Ru1 C11 86.31(8) . .
C12 Ru1 C11 89.06(8) . .
C13 Ru1 C14 90.68(8) . .
C12 Ru1 C14 90.75(8) . .
C11 Ru1 C14 176.99(8) . .
C13 Ru1 N2 96.69(8) . .
C12 Ru1 N2 175.49(7) . .
C11 Ru1 N2 90.82(7) . .
C14 Ru1 N2 89.60(7) . .
C13 Ru1 N1 173.58(8) . .
C12 Ru1 N1 98.34(8) . .
C11 Ru1 N1 91.92(7) . .
C14 Ru1 N1 91.08(7) . .
N2 Ru1 N1 77.15(7) . .
O5 Ba1 O6 74.37(5) . .
O5 Ba1 O1 77.56(5) . .
O6 Ba1 O1 137.94(5) . .
O5 Ba1 N5 82.78(6) . .
O6 Ba1 N5 73.63(6) . .
O1 Ba1 N5 132.69(5) . .
O5 Ba1 O3 135.71(5) . .
O6 Ba1 O3 116.67(5) . .
O1 Ba1 O3 66.57(4) . .
N5 Ba1 O3 140.99(5) . .
O5 Ba1 N4 145.04(5) . 1_655
O6 Ba1 N4 70.86(6) . 1_655
O1 Ba1 N4 132.93(5) . 1_655
N5 Ba1 N4 84.17(6) . 1_655
O3 Ba1 N4 66.66(5) . 1_655
O5 Ba1 O4 77.34(5) . .
O6 Ba1 O4 133.66(5) . .
O1 Ba1 O4 66.89(5) . .
N5 Ba1 O4 66.98(5) . .
O3 Ba1 O4 109.27(5) . .
N4 Ba1 O4 125.98(5) 1_655 .
O5 Ba1 O2 77.43(5) . 2
O6 Ba1 O2 71.72(5) . 2
O1 Ba1 O2 72.05(5) . 2
N5 Ba1 O2 143.56(5) . 2
O3 Ba1 O2 67.65(4) . 2
N4 Ba1 O2 94.83(5) 1_655 2
O4 Ba1 O2 135.34(5) . 2
O5 Ba1 O3 134.42(5) . 2_565
O6 Ba1 O3 136.58(5) . 2_565
O1 Ba1 O3 85.11(5) . 2_565
N5 Ba1 O3 78.76(5) . 2_565
O3 Ba1 O3 68.77(5) . 2_565
N4 Ba1 O3 73.60(5) 1_655 2_565
O4 Ba1 O3 57.10(5) . 2_565
O2 Ba1 O3 135.93(4) 2 2_565
O5 Ba1 Ba1 149.05(4) . 2_565
O6 Ba1 Ba1 135.60(4) . 2_565
O1 Ba1 Ba1 73.15(3) . 2_565
N5 Ba1 Ba1 110.14(4) . 2_565
O3 Ba1 Ba1 34.95(3) . 2_565
N4 Ba1 Ba1 65.79(4) 1_655 2_565
O4 Ba1 Ba1 82.14(3) . 2_565
O2 Ba1 Ba1 102.38(3) 2 2_565
O3 Ba1 Ba1 33.82(3) 2_565 2_565
Ba1 O3 Ba1 111.23(5) . 2_565
C10 N1 C6 118.26(19) . .
C10 N1 Ru1 125.93(15) . .
C6 N1 Ru1 115.81(14) . .
C1 N2 C5 118.88(18) . .
C1 N2 Ru1 124.84(14) . .
C5 N2 Ru1 116.28(14) . .
C12 N4 Ba1 144.49(16) . 1_455
C13 N5 Ba1 129.50(16) . .
N2 C1 C2 122.6(2) . .
C1 C2 C3 118.8(2) . .
C4 C3 C2 119.2(2) . .
C3 C4 C5 119.6(2) . .
N2 C5 C4 121.1(2) . .
N2 C5 C6 115.32(18) . .
C4 C5 C6 123.62(19) . .
N1 C6 C7 121.6(2) . .
N1 C6 C5 115.43(18) . .
C7 C6 C5 123.0(2) . .
C8 C7 C6 119.4(2) . .
C9 C8 C7 119.0(2) . .
C8 C9 C10 118.8(2) . .
N1 C10 C9 123.0(2) . .
N3 C11 Ru1 176.21(19) . .
N4 C12 Ru1 178.16(19) . .
N5 C13 Ru1 176.83(19) . .
N6 C14 Ru1 177.19(18) . .

loop_
_geom_bond_atom_site_label_1
_geom_bond_atom_site_label_2
_geom_bond_distance
_geom_bond_site_symmetry_2
Ru1 C13 1.955(2) .
Ru1 C12 1.961(2) .
Ru1 C11 2.020(2) .
Ru1 C14 2.028(2) .
Ru1 N2 2.0883(17) .
Ru1 N1 2.1098(17) .
Ba1 O5 2.6889(17) .
Ba1 O6 2.7496(17) .
Ba1 O1 2.7816(16) .
Ba1 N5 2.8106(19) .
Ba1 O3 2.8111(15) .
Ba1 N4 2.8491(19) 1_655
Ba1 O4 2.8619(16) .
Ba1 O2 2.8826(16) 2
Ba1 O3 2.8930(15) 2_565
Ba1 Ba1 4.7074(8) 2_565
O2 Ba1 2.8826(16) 2
O3 Ba1 2.8930(15) 2_565
N1 C10 1.334(3) .
N1 C6 1.342(3) .
N2 C1 1.337(3) .
N2 C5 1.350(3) .
N3 C11 1.147(3) .
N4 C12 1.152(3) .
N4 Ba1 2.8491(19) 1_455
N5 C13 1.156(3) .
N6 C14 1.148(3) .
C1 C2 1.370(3) .
C2 C3 1.380(3) .
C3 C4 1.372(3) .
C4 C5 1.381(3) .
C5 C6 1.465(3) .
C6 C7 1.385(3) .
C7 C8 1.378(3) .
C8 C9 1.369(4) .
C9 C10 1.377(3) .

loop_
_geom_torsion_atom_site_label_1
_geom_torsion_atom_site_label_2
_geom_torsion_atom_site_label_3
_geom_torsion_atom_site_label_4
_geom_torsion
_geom_torsion_site_symmetry_1
_geom_torsion_site_symmetry_4
O5 Ba1 O3 Ba1 -132.62(6) . 2_565
O6 Ba1 O3 Ba1 132.60(6) . 2_565
O1 Ba1 O3 Ba1 -93.94(6) . 2_565
N5 Ba1 O3 Ba1 35.76(10) . 2_565
N4 Ba1 O3 Ba1 80.66(6) 1_655 2_565
O4 Ba1 O3 Ba1 -41.14(6) . 2_565
O2 Ba1 O3 Ba1 -173.28(7) 2 2_565
O3 Ba1 O3 Ba1 0.0 2_565 2_565
C13 Ru1 N1 C10 163.2(6) . .
C12 Ru1 N1 C10 0.00(18) . .
C11 Ru1 N1 C10 89.33(17) . .
C14 Ru1 N1 C10 -90.92(17) . .
N2 Ru1 N1 C10 179.74(18) . .
C13 Ru1 N1 C6 -17.3(7) . .
C12 Ru1 N1 C6 179.45(14) . .
C11 Ru1 N1 C6 -91.21(15) . .
C14 Ru1 N1 C6 88.53(15) . .
N2 Ru1 N1 C6 -0.81(14) . .
C13 Ru1 N2 C1 -0.79(17) . .
C12 Ru1 N2 C1 -175.7(9) . .
C11 Ru1 N2 C1 -87.17(17) . .
C14 Ru1 N2 C1 89.85(17) . .
N1 Ru1 N2 C1 -178.95(17) . .
C13 Ru1 N2 C5 179.06(14) . .
C12 Ru1 N2 C5 4.1(10) . .
C11 Ru1 N2 C5 92.68(15) . .
C14 Ru1 N2 C5 -90.30(15) . .
N1 Ru1 N2 C5 0.90(14) . .
O5 Ba1 N5 C13 140.9(2) . .
O6 Ba1 N5 C13 -143.3(2) . .
O1 Ba1 N5 C13 75.3(2) . .
O3 Ba1 N5 C13 -31.0(3) . .
N4 Ba1 N5 C13 -71.6(2) 1_655 .
O4 Ba1 N5 C13 61.6(2) . .
O2 Ba1 N5 C13 -161.84(18) 2 .
O3 Ba1 N5 C13 2.8(2) 2_565 .
Ba1 Ba1 N5 C13 -10.1(2) 2_565 .
C5 N2 C1 C2 -1.0(3) . .
Ru1 N2 C1 C2 178.85(16) . .
N2 C1 C2 C3 1.4(3) . .
C1 C2 C3 C4 -0.7(3) . .
C2 C3 C4 C5 -0.3(3) . .
C1 N2 C5 C4 -0.1(3) . .
Ru1 N2 C5 C4 -179.98(15) . .
C1 N2 C5 C6 179.00(17) . .
Ru1 N2 C5 C6 -0.9(2) . .
C3 C4 C5 N2 0.8(3) . .
C3 C4 C5 C6 -178.3(2) . .
C10 N1 C6 C7 0.3(3) . .
Ru1 N1 C6 C7 -179.18(15) . .
C10 N1 C6 C5 -179.89(17) . .
Ru1 N1 C6 C5 0.6(2) . .
N2 C5 C6 N1 0.2(3) . .
C4 C5 C6 N1 179.25(19) . .
N2 C5 C6 C7 179.95(19) . .
C4 C5 C6 C7 -1.0(3) . .
N1 C6 C7 C8 0.9(3) . .
C5 C6 C7 C8 -178.9(2) . .
C6 C7 C8 C9 -1.5(3) . .
C7 C8 C9 C10 0.8(3) . .
C6 N1 C10 C9 -1.0(3) . .
Ru1 N1 C10 C9 178.46(16) . .
C8 C9 C10 N1 0.4(3) . .
C13 Ru1 C11 N3 -8(3) . .
C12 Ru1 C11 N3 -95(3) . .
C14 Ru1 C11 N3 -9(4) . .
N2 Ru1 C11 N3 89(3) . .
N1 Ru1 C11 N3 166(3) . .
Ba1 N4 C12 Ru1 -55(6) 1_455 .
C13 Ru1 C12 N4 -13(6) . .
C11 Ru1 C12 N4 74(6) . .
C14 Ru1 C12 N4 -103(6) . .
N2 Ru1 C12 N4 162(5) . .
N1 Ru1 C12 N4 165(6) . .
Ba1 N5 C13 Ru1 -152(3) . .
C12 Ru1 C13 N5 88(3) . .
C11 Ru1 C13 N5 -1(3) . .
C14 Ru1 C13 N5 179(100) . .
N2 Ru1 C13 N5 -92(3) . .
N1 Ru1 C13 N5 -75(4) . .
C13 Ru1 C14 N6 -24(4) . .
C12 Ru1 C14 N6 64(4) . .
C11 Ru1 C14 N6 -23(5) . .
N2 Ru1 C14 N6 -121(4) . .
N1 Ru1 C14 N6 162(4) . .
